data_7233846
loop_
_publ_author_name
'Wang, Yanna'
'Yang, Xiaoming'
'Zhang, Weijing'
'Li, Haibo'
'Li, Zhimin'
'Wang, Lin'
'Zhang, Tonglai'

_publ_section_title
;
 Energetic transition metal salts of
 5,5&#x2032;-dinitramino-3,3&#x2032;-methylene-1H-1,2,4-bistriazole:
 syntheses, structures and properties
;
_journal_issue 42
_journal_name_full CrystEngComm
_journal_page_first 6452
_journal_paper_doi 10.1039/C9CE01158G
_journal_volume 21
_journal_year 2019
_chemical_formula_moiety 'C5 H12 Co N10 O8, 2(H2 O)'
_chemical_formula_sum 'C5 H16 Co N10 O10'
_chemical_formula_weight 435.21
_space_group_crystal_system orthorhombic
_space_group_IT_number 62
_space_group_name_Hall '-P 2ac 2n'
_space_group_name_H-M_alt 'P n m a'
_symmetry_space_group_name_Hall '-P 2ac 2n'
_symmetry_space_group_name_H-M 'P n m a'
_atom_sites_solution_hydrogens mixed
_atom_sites_solution_primary direct
_audit_creation_date 2019-09-06
_audit_creation_method
;
Olex2 1.2
(compiled 2018.05.29 svn.r3508 for OlexSys, GUI svn.r5506)
;
_audit_update_record
;
2019-09-06 deposited with the CCDC.    2019-09-12 downloaded from the CCDC.
;
_cell_angle_alpha 90
_cell_angle_beta 90
_cell_angle_gamma 90
_cell_formula_units_Z 4
_cell_length_a 9.826(2)
_cell_length_b 14.671(3)
_cell_length_c 10.946(2)
_cell_measurement_reflns_used 5238
_cell_measurement_temperature 153(2)
_cell_measurement_theta_max 27.4816
_cell_measurement_theta_min 1.3880
_cell_volume 1577.9(5)
_computing_molecular_graphics 'Olex2 (Dolomanov et al., 2009)'
_computing_publication_material 'Olex2 (Dolomanov et al., 2009)'
_computing_structure_refinement 'ShelXL (Sheldrick, 2015)'
_computing_structure_solution 'ShelXS (Sheldrick, 2008)'
_diffrn_ambient_temperature 153.15
_diffrn_measured_fraction_theta_full 0.997
_diffrn_measured_fraction_theta_max 0.993
_diffrn_measurement_device_type AFC10/Saturn724+
_diffrn_radiation_type MoK\a
_diffrn_radiation_wavelength 0.71073
_diffrn_reflns_av_R_equivalents 0.0348
_diffrn_reflns_av_unetI/netI 0.0288
_diffrn_reflns_Laue_measured_fraction_full 0.997
_diffrn_reflns_Laue_measured_fraction_max 0.993
_diffrn_reflns_limit_h_max 12
_diffrn_reflns_limit_h_min -12
_diffrn_reflns_limit_k_max 10
_diffrn_reflns_limit_k_min -19
_diffrn_reflns_limit_l_max 10
_diffrn_reflns_limit_l_min -13
_diffrn_reflns_number 6001
_diffrn_reflns_point_group_measured_fraction_full 0.997
_diffrn_reflns_point_group_measured_fraction_max 0.993
_diffrn_reflns_theta_full 25.242
_diffrn_reflns_theta_max 27.482
_diffrn_reflns_theta_min 2.777
_exptl_absorpt_coefficient_mu 1.166
_exptl_absorpt_correction_T_max 1.0000
_exptl_absorpt_correction_T_min 0.7259
_exptl_absorpt_correction_type multi-scan
_exptl_absorpt_process_details 'CrystalClear (Rigaku Inc., 2008)'
_exptl_crystal_colour red
_exptl_crystal_density_diffrn 1.832
_exptl_crystal_description block
_exptl_crystal_F_000 892
_exptl_crystal_size_max 0.23
_exptl_crystal_size_mid 0.21
_exptl_crystal_size_min 0.2
_refine_diff_density_max 0.663
_refine_diff_density_min -0.530
_refine_diff_density_rms 0.076
_refine_ls_extinction_method none
_refine_ls_goodness_of_fit_ref 1.069
_refine_ls_hydrogen_treatment constr
_refine_ls_matrix_type full
_refine_ls_number_parameters 124
_refine_ls_number_reflns 1866
_refine_ls_number_restraints 0
_refine_ls_restrained_S_all 1.069
_refine_ls_R_factor_all 0.0396
_refine_ls_R_factor_gt 0.0385
_refine_ls_shift/su_max 0.000
_refine_ls_shift/su_mean 0.000
_refine_ls_structure_factor_coef Fsqd
_refine_ls_weighting_details 'w=1/[\s^2^(Fo^2^)+(0.0389P)^2^+2.5198P] where P=(Fo^2^+2Fc^2^)/3'
_refine_ls_weighting_scheme calc
_refine_ls_wR_factor_gt 0.0937
_refine_ls_wR_factor_ref 0.0945
_reflns_Friedel_coverage 0.000
_reflns_number_gt 1806
_reflns_number_total 1866
_reflns_threshold_expression 'I > 2\s(I)'
_cod_data_source_file c9ce01158g2.cif
_cod_data_source_block bwn18354
_cod_depositor_comments 'Adding full bibliography for 7233844--7233849.cif.'
_cod_original_cell_volume 1578.1(5)
_cod_database_code 7233846
_shelx_shelxl_version_number 2018/3
_shelx_space_group_comment
;
The symmetry employed for this shelxl refinement is uniquely defined
by the following loop, which should always be used as a source of
symmetry information in preference to the above space-group names.
They are only intended as comments.
;
_shelx_estimated_absorpt_t_max 0.800
_shelx_estimated_absorpt_t_min 0.775
_olex2_refinement_description
;
1. Fixed Uiso
 At 1.2 times of:
  All C(H,H) groups, All N(H) groups, All O(H) groups, All O(H,H) groups
2.a Riding coordinates:
 O1(H1), O2(H2A,H2B), O3(H3), N3(H3A), O6(H6A,H6B)
2.b Secondary CH2 refined with riding coordinates:
 C1(H1A,H1B)
;
_olex2_submission_special_instructions 'No special instructions were received'

loop_
_space_group_symop_operation_xyz
'x, y, z'
'-x+1/2, -y, z+1/2'
'-x, y+1/2, -z'
'x+1/2, -y+1/2, -z+1/2'
'-x, -y, -z'
'x-1/2, y, -z-1/2'
'x, -y-1/2, z'
'-x-1/2, y-1/2, z-1/2'

loop_
_atom_site_label
_atom_site_type_symbol
_atom_site_fract_x
_atom_site_fract_y
_atom_site_fract_z
_atom_site_U_iso_or_equiv
_atom_site_adp_type
_atom_site_occupancy
_atom_site_site_symmetry_order
_atom_site_calc_flag
_atom_site_refinement_flags_posn
_atom_site_refinement_flags_adp
_atom_site_refinement_flags_occupancy
Co1 Co 0.26516(4) 0.250000 0.60378(4) 0.01422(14) Uani 1 2 d S T P
O5 O 0.47412(16) 0.58815(11) 0.74843(15) 0.0227(4) Uani 1 1 d . . .
O1 O 0.2104(3) 0.250000 0.4238(2) 0.0233(5) Uani 1 2 d S T P
H1 H 0.209696 0.299030 0.384178 0.028 Uiso 1 1 d R . .
O2 O 0.11819(16) 0.14977(11) 0.64305(15) 0.0222(3) Uani 1 1 d . . .
H2A H 0.052444 0.139540 0.595949 0.027 Uiso 1 1 d R . .
H2B H 0.160374 0.101320 0.658479 0.027 Uiso 1 1 d R . .
O4 O 0.26237(17) 0.58661(11) 0.80893(17) 0.0260(4) Uani 1 1 d . . .
O3 O 0.3158(3) 0.250000 0.7937(2) 0.0300(6) Uani 1 2 d S T P
H3 H 0.281794 0.206120 0.832449 0.036 Uiso 1 1 d R . .
N3 N 0.56763(18) 0.45950(12) 0.61544(16) 0.0158(4) Uani 1 1 d . . .
H3A H 0.608616 0.505209 0.645807 0.019 Uiso 1 1 d R . .
N5 N 0.36038(18) 0.54947(12) 0.75253(17) 0.0174(4) Uani 1 1 d . . .
N4 N 0.33454(18) 0.47114(12) 0.70044(17) 0.0171(4) Uani 1 1 d . . .
N1 N 0.41976(17) 0.35142(11) 0.58003(16) 0.0149(4) Uani 1 1 d . . .
N2 N 0.63490(18) 0.39695(12) 0.54538(16) 0.0176(4) Uani 1 1 d . . .
C2 C 0.5420(2) 0.33401(14) 0.52578(18) 0.0160(4) Uani 1 1 d . . .
C3 C 0.4401(2) 0.43162(14) 0.63661(18) 0.0145(4) Uani 1 1 d . . .
C1 C 0.5682(3) 0.250000 0.4525(3) 0.0191(6) Uani 1 2 d S T P
H1A H 0.508685 0.250000 0.379534 0.023 Uiso 1 2 calc RS T P
H1B H 0.663890 0.249999 0.424269 0.023 Uiso 1 2 calc RS T P
O6 O 0.9174(2) 0.3859(3) 0.4889(2) 0.0972(14) Uani 1 1 d . . .
H6A H 0.834637 0.397372 0.500378 0.117 Uiso 1 1 d R . .
H6B H 0.933727 0.387302 0.413628 0.117 Uiso 1 1 d R . .

loop_
_atom_site_aniso_label
_atom_site_aniso_U_11
_atom_site_aniso_U_22
_atom_site_aniso_U_33
_atom_site_aniso_U_23
_atom_site_aniso_U_13
_atom_site_aniso_U_12
Co1 0.0147(2) 0.0123(2) 0.0157(2) 0.000 0.00082(14) 0.000
O5 0.0184(8) 0.0200(8) 0.0297(9) -0.0065(7) 0.0047(6) -0.0074(6)
O1 0.0439(14) 0.0099(10) 0.0160(10) 0.000 -0.0053(10) 0.000
O2 0.0196(7) 0.0184(8) 0.0285(8) 0.0061(7) 0.0004(7) -0.0022(6)
O4 0.0221(8) 0.0173(8) 0.0387(10) -0.0112(7) 0.0114(7) -0.0026(6)
O3 0.0421(15) 0.0314(13) 0.0164(11) 0.000 -0.0015(11) 0.000
N3 0.0155(8) 0.0132(8) 0.0186(9) -0.0015(7) 0.0007(7) -0.0015(7)
N5 0.0181(8) 0.0147(8) 0.0194(9) -0.0018(7) 0.0011(7) -0.0032(7)
N4 0.0176(8) 0.0130(8) 0.0208(9) -0.0045(7) 0.0010(7) -0.0017(7)
N1 0.0160(8) 0.0116(8) 0.0172(8) -0.0004(7) 0.0017(7) -0.0019(6)
N2 0.0180(8) 0.0146(8) 0.0201(9) 0.0004(7) 0.0023(7) 0.0003(7)
C2 0.0178(9) 0.0145(9) 0.0157(9) 0.0027(8) 0.0024(8) -0.0001(8)
C3 0.0160(9) 0.0134(9) 0.0142(9) 0.0015(7) -0.0013(8) -0.0008(8)
C1 0.0229(15) 0.0150(14) 0.0194(14) 0.000 0.0051(12) 0.000
O6 0.0238(11) 0.229(4) 0.0384(13) 0.024(2) 0.0048(10) 0.0361(18)

loop_
_atom_type_symbol
_atom_type_description
_atom_type_scat_dispersion_real
_atom_type_scat_dispersion_imag
_atom_type_scat_source
C C 0.0033 0.0016 'International Tables Vol C Tables 4.2.6.8 and 6.1.1.4'
H H 0.0000 0.0000 'International Tables Vol C Tables 4.2.6.8 and 6.1.1.4'
Co Co 0.3494 0.9721 'International Tables Vol C Tables 4.2.6.8 and 6.1.1.4'
N N 0.0061 0.0033 'International Tables Vol C Tables 4.2.6.8 and 6.1.1.4'
O O 0.0106 0.0060 'International Tables Vol C Tables 4.2.6.8 and 6.1.1.4'

loop_
_geom_angle_atom_site_label_1
_geom_angle_atom_site_label_2
_geom_angle_atom_site_label_3
_geom_angle
_geom_angle_site_symmetry_1
_geom_angle_site_symmetry_3
O1 Co1 O2 90.93(7) . 7_565
O1 Co1 O2 90.93(7) . .
O1 Co1 O3 178.18(11) . .
O1 Co1 N1 94.00(7) . .
O1 Co1 N1 94.00(7) . 7_565
O2 Co1 O2 88.60(9) 7_565 .
O2 Co1 O3 87.77(7) 7_565 .
O2 Co1 O3 87.77(7) . .
O2 Co1 N1 175.07(7) . .
O2 Co1 N1 175.07(7) 7_565 7_565
O2 Co1 N1 91.50(7) . 7_565
O2 Co1 N1 91.50(7) 7_565 .
O3 Co1 N1 87.31(7) . 7_565
O3 Co1 N1 87.31(7) . .
N1 Co1 N1 87.98(9) 7_565 .
Co1 O1 H1 120.0 . .
Co1 O1 H1 120.022(13) . 7_565
H1 O1 H1 117.8 . 7_565
Co1 O2 H2A 121.8 . .
Co1 O2 H2B 107.1 . .
H2A O2 H2B 110.6 . .
Co1 O3 H3 113.5 . .
Co1 O3 H3 113.48(4) . 7_565
H3 O3 H3 100.1 . 7_565
N2 N3 H3A 121.3 . .
C3 N3 H3A 128.1 . .
C3 N3 N2 110.18(17) . .
O5 N5 O4 120.01(17) . .
O5 N5 N4 123.71(18) . .
O4 N5 N4 116.28(17) . .
N5 N4 C3 116.40(18) . .
C2 N1 Co1 123.17(14) . .
C3 N1 Co1 131.08(14) . .
C3 N1 C2 103.53(17) . .
C2 N2 N3 103.13(17) . .
N1 C2 C1 122.7(2) . .
N2 C2 N1 114.11(18) . .
N2 C2 C1 123.2(2) . .
N3 C3 N4 131.58(19) . .
N3 C3 N1 109.05(18) . .
N1 C3 N4 119.35(18) . .
C2 C1 C2 111.3(2) 7_565 .
C2 C1 H1A 109.4 . .
C2 C1 H1A 109.4 7_565 .
C2 C1 H1B 109.4 . .
C2 C1 H1B 109.4 7_565 .
H1A C1 H1B 108.0 . .
H6A O6 H6B 109.0 . .

loop_
_geom_bond_atom_site_label_1
_geom_bond_atom_site_label_2
_geom_bond_distance
_geom_bond_site_symmetry_2
Co1 O1 2.042(2) .
Co1 O2 2.1054(16) 7_565
Co1 O2 2.1054(16) .
Co1 O3 2.138(2) .
Co1 N1 2.1423(17) 7_565
Co1 N1 2.1423(17) .
O5 N5 1.254(2) .
O1 H1 0.8400 .
O1 H1 0.8400 7_565
O2 H2A 0.8401 .
O2 H2B 0.8400 .
O4 N5 1.267(2) .
O3 H3 0.8400 .
O3 H3 0.8400 7_565
N3 H3A 0.8500 .
N3 N2 1.366(2) .
N3 C3 1.339(3) .
N5 N4 1.308(2) .
N4 C3 1.378(3) .
N1 C2 1.364(3) .
N1 C3 1.345(3) .
N2 C2 1.316(3) .
C2 C1 1.493(3) .
C1 H1A 0.9900 .
C1 H1B 0.9900 .
O6 H6A 0.8401 .
O6 H6B 0.8400 .

loop_
_geom_torsion_atom_site_label_1
_geom_torsion_atom_site_label_2
_geom_torsion_atom_site_label_3
_geom_torsion_atom_site_label_4
_geom_torsion
_geom_torsion_site_symmetry_4
Co1 N1 C2 N2 -164.41(14) .
Co1 N1 C2 C1 14.6(3) .
Co1 N1 C3 N3 163.35(14) .
Co1 N1 C3 N4 -18.0(3) .
O5 N5 N4 C3 -1.1(3) .
O4 N5 N4 C3 178.52(19) .
N3 N2 C2 N1 -0.8(2) .
N3 N2 C2 C1 -179.8(2) .
N5 N4 C3 N3 -1.1(3) .
N5 N4 C3 N1 -179.43(18) .
N1 C2 C1 C2 -57.0(3) 7_565
N2 N3 C3 N4 -179.3(2) .
N2 N3 C3 N1 -0.9(2) .
N2 C2 C1 C2 121.9(2) 7_565
C2 N1 C3 N3 0.4(2) .
C2 N1 C3 N4 179.00(18) .
C3 N3 N2 C2 1.0(2) .
C3 N1 C2 N2 0.3(2) .
C3 N1 C2 C1 179.3(2) .
